data_7044443
loop_
_publ_author_name
'Pal, Arun'
'Chand, Santanu'
'Elahi, Syed Meheboob'
'Das, Madhab C.'

_publ_section_title
;
 A microporous MOF with polar pore surface exhibiting excellent selective
 adsorption of CO2 from CO2-N2 and CO2-CH4 gas mixture with high CO2
 loading
;
_journal_name_full 'Dalton Trans.'
_journal_paper_doi 10.1039/C7DT03341A
_journal_year 2017
_chemical_formula_sum 'C21 H15 N2 O6 S Zn'
_chemical_formula_weight 488.78
_space_group_crystal_system triclinic
_space_group_IT_number 2
_space_group_name_Hall '-P 1'
_space_group_name_H-M_alt 'P -1'
_symmetry_space_group_name_Hall '-P 1'
_symmetry_space_group_name_H-M 'P -1'
_atom_sites_solution_hydrogens geom
_audit_creation_method SHELXL-2014/7
_audit_update_record
;
2017-10-04 deposited with the CCDC.
2017-10-09 downloaded from the CCDC.
;
_cell_angle_alpha 79.504(6)
_cell_angle_beta 72.656(6)
_cell_angle_gamma 69.425(6)
_cell_formula_units_Z 2
_cell_length_a 9.1721(8)
_cell_length_b 11.5764(11)
_cell_length_c 12.8822(12)
_cell_measurement_reflns_used 3203
_cell_measurement_temperature 298(1)
_cell_measurement_theta_max 27.67
_cell_measurement_theta_min 3.30
_cell_volume 1217.8(2)
_computing_cell_refinement 'SAINT 6.45 ( Bruker, 2003)'
_computing_data_collection 'SMART 5.628 (Bruker, 2003)'
_computing_data_reduction 'SAINT 6.45 ( Bruker, 2003)'
_computing_molecular_graphics 'Diamond 2.1e'
_computing_structure_refinement 'SHELXL-2014/7 (Sheldrick, 2014)'
_computing_structure_solution SIR-97
_diffrn_ambient_temperature 298(1)
_diffrn_measured_fraction_theta_full 0.997
_diffrn_measured_fraction_theta_max 0.983
_diffrn_measurement_device_type 'Bruker SMART APEX'
_diffrn_measurement_method /w-scans
_diffrn_radiation_type MoK\a
_diffrn_radiation_wavelength 0.71073
_diffrn_reflns_av_R_equivalents 0.1032
_diffrn_reflns_av_unetI/netI 0.1497
_diffrn_reflns_Laue_measured_fraction_full 0.997
_diffrn_reflns_Laue_measured_fraction_max 0.983
_diffrn_reflns_limit_h_max 12
_diffrn_reflns_limit_h_min -11
_diffrn_reflns_limit_k_max 14
_diffrn_reflns_limit_k_min -15
_diffrn_reflns_limit_l_max 15
_diffrn_reflns_limit_l_min -17
_diffrn_reflns_number 17447
_diffrn_reflns_point_group_measured_fraction_full 0.997
_diffrn_reflns_point_group_measured_fraction_max 0.983
_diffrn_reflns_theta_full 25.242
_diffrn_reflns_theta_max 28.378
_diffrn_reflns_theta_min 3.469
_diffrn_source 'fine-focus sealed tube'
_exptl_absorpt_coefficient_mu 1.129
_exptl_absorpt_correction_T_max 0.7457
_exptl_absorpt_correction_T_min 0.6116
_exptl_absorpt_correction_type empirical
_exptl_absorpt_process_details SADABS
_exptl_crystal_colour yellow
_exptl_crystal_density_diffrn 1.333
_exptl_crystal_description needle
_exptl_crystal_F_000 498
_exptl_crystal_size_max 0.10
_exptl_crystal_size_mid 0.10
_exptl_crystal_size_min 0.08
_platon_squeeze_details ' ?'
_refine_diff_density_max 0.555
_refine_diff_density_min -0.413
_refine_diff_density_rms 0.095
_refine_ls_extinction_method none
_refine_ls_goodness_of_fit_ref 0.969
_refine_ls_hydrogen_treatment constr
_refine_ls_matrix_type full
_refine_ls_number_parameters 280
_refine_ls_number_reflns 5992
_refine_ls_number_restraints 0
_refine_ls_restrained_S_all 0.969
_refine_ls_R_factor_all 0.1427
_refine_ls_R_factor_gt 0.0658
_refine_ls_shift/su_max 0.000
_refine_ls_shift/su_mean 0.000
_refine_ls_structure_factor_coef Fsqd
_refine_ls_weighting_details 'w=1/[\s^2^(Fo^2^)+(0.0762P)^2^] where P=(Fo^2^+2Fc^2^)/3'
_refine_ls_weighting_scheme calc
_refine_ls_wR_factor_gt 0.1515
_refine_ls_wR_factor_ref 0.1710
_reflns_Friedel_coverage 0.000
_reflns_number_gt 3103
_reflns_number_total 5992
_reflns_threshold_expression 'I > 2\s(I)'
_cod_data_source_file c7dt03341a2.cif
_cod_data_source_block IITKGP-5
_cod_database_code 7044443
_shelx_shelxl_version_number 2014/7
_shelx_space_group_comment
;
The symmetry employed for this shelxl refinement is uniquely defined
by the following loop, which should always be used as a source of
symmetry information in preference to the above space-group names.
They are only intended as comments.
;

loop_
_space_group_symop_operation_xyz
'x, y, z'
'-x, -y, -z'

loop_
_atom_site_label
_atom_site_type_symbol
_atom_site_fract_x
_atom_site_fract_y
_atom_site_fract_z
_atom_site_U_iso_or_equiv
_atom_site_adp_type
_atom_site_occupancy
_atom_site_site_symmetry_order
_atom_site_calc_flag
_atom_site_refinement_flags_posn
_atom_site_refinement_flags_adp
Zn1 Zn 0.06219(6) 0.10930(5) 0.97180(4) 0.0331(2) Uani 1 1 d . .
S1 S -0.64170(15) 0.32555(13) 1.58498(10) 0.0404(3) Uani 1 1 d . .
O5 O -0.7746(4) 0.2783(4) 1.6208(3) 0.0508(10) Uani 1 1 d . .
O6 O -0.6715(4) 0.4558(3) 1.5627(3) 0.0556(10) Uani 1 1 d . .
O3 O -0.1000(4) 0.1444(4) 1.1197(3) 0.0508(10) Uani 1 1 d . .
O4 O 0.2019(4) 0.0113(4) 0.8393(3) 0.0540(10) Uani 1 1 d . .
C11 C -0.3039(6) 0.1457(5) 1.2816(4) 0.0348(11) Uani 1 1 d . .
C5 C 0.5254(5) -0.2699(5) 1.3177(4) 0.0333(11) Uani 1 1 d . .
C18 C 0.2730(6) 0.3894(5) 0.9662(4) 0.0364(12) Uani 1 1 d . .
O1 O 0.2221(4) -0.0040(4) 1.0552(3) 0.0544(10) Uani 1 1 d . .
O2 O -0.1224(4) 0.1610(4) 0.8993(3) 0.0538(10) Uani 1 1 d . .
N1 N 0.1206(4) 0.2682(4) 0.9421(3) 0.0315(9) Uani 1 1 d . .
C2 C 0.3301(5) -0.1677(5) 1.1766(4) 0.0373(12) Uani 1 1 d . .
C6 C 0.5415(6) -0.1677(5) 1.2490(4) 0.0389(12) Uani 1 1 d . .
H6 H 0.6186 -0.1331 1.2498 0.047 Uiso 1 1 calc R U
C7 C 0.4438(6) -0.1161(5) 1.1786(4) 0.0408(12) Uani 1 1 d . .
H7 H 0.4543 -0.0463 1.1323 0.049 Uiso 1 1 calc R U
C20 C 0.3962(6) 0.4012(5) 1.0152(4) 0.0438(13) Uani 1 1 d . .
N2 N 0.4442(6) 0.4950(4) 0.9767(4) 0.0587(14) Uani 1 1 d . .
C8 C -0.5088(5) 0.2557(5) 1.4661(4) 0.0349(11) Uani 1 1 d . .
C1 C 0.2169(6) -0.1066(5) 1.1052(4) 0.0391(12) Uani 1 1 d . .
C9 C -0.5298(7) 0.1575(6) 1.4350(5) 0.068(2) Uani 1 1 d . .
H9 H -0.6138 0.1279 1.4757 0.081 Uiso 1 1 calc R U
C16 C 0.0944(6) 0.4669(5) 0.8479(4) 0.0481(14) Uani 1 1 d . .
H16 H 0.0473 0.5284 0.7995 0.058 Uiso 1 1 calc R U
C12 C -0.2869(7) 0.2454(5) 1.3131(4) 0.0536(15) Uani 1 1 d . .
H12 H -0.2052 0.2768 1.2711 0.064 Uiso 1 1 calc R U
C13 C -0.3880(7) 0.3006(5) 1.4058(5) 0.0575(16) Uani 1 1 d . .
H13 H -0.3737 0.3678 1.4268 0.069 Uiso 1 1 calc R U
C17 C 0.2037(6) 0.4838(5) 0.8947(4) 0.0486(14) Uani 1 1 d . .
H17 H 0.2297 0.5569 0.8785 0.058 Uiso 1 1 calc R U
C15 C 0.0575(6) 0.3597(5) 0.8737(4) 0.0392(12) Uani 1 1 d . .
H15 H -0.0156 0.3498 0.8420 0.047 Uiso 1 1 calc R U
C19 C 0.2243(5) 0.2839(5) 0.9878(4) 0.0363(12) Uani 1 1 d . .
H19 H 0.2668 0.2209 1.0370 0.044 Uiso 1 1 calc R U
C4 C 0.4179(6) -0.3269(5) 1.3131(4) 0.0436(13) Uani 1 1 d . .
H4 H 0.4103 -0.3987 1.3574 0.052 Uiso 1 1 calc R U
C10 C -0.4276(7) 0.1032(6) 1.3444(5) 0.071(2) Uani 1 1 d . .
H10 H -0.4416 0.0353 1.3244 0.085 Uiso 1 1 calc R U
C3 C 0.3243(6) -0.2755(5) 1.2424(4) 0.0490(14) Uani 1 1 d . .
H3 H 0.2532 -0.3142 1.2379 0.059 Uiso 1 1 calc R U
C21 C 0.4555(8) 0.3064(6) 1.0997(6) 0.084(2) Uani 1 1 d . .
H21A H 0.4015 0.2453 1.1152 0.126 Uiso 1 1 calc R U
H21B H 0.5693 0.2673 1.0737 0.126 Uiso 1 1 calc R U
H21C H 0.4342 0.3449 1.1650 0.126 Uiso 1 1 calc R U
C14 C -0.1933(6) 0.0889(5) 1.1785(4) 0.0391(12) Uani 1 1 d . .

loop_
_atom_site_aniso_label
_atom_site_aniso_U_11
_atom_site_aniso_U_22
_atom_site_aniso_U_33
_atom_site_aniso_U_23
_atom_site_aniso_U_13
_atom_site_aniso_U_12
Zn1 0.0354(3) 0.0394(4) 0.0320(3) -0.0081(2) -0.0027(2) -0.0231(3)
S1 0.0365(7) 0.0468(9) 0.0395(7) -0.0140(6) -0.0082(5) -0.0113(6)
O5 0.0348(19) 0.075(3) 0.049(2) -0.021(2) -0.0063(16) -0.021(2)
O6 0.066(3) 0.039(2) 0.061(2) -0.016(2) -0.019(2) -0.007(2)
O3 0.055(2) 0.065(3) 0.035(2) -0.0103(19) 0.0052(17) -0.034(2)
O4 0.060(2) 0.059(3) 0.042(2) -0.024(2) 0.0159(17) -0.032(2)
C11 0.040(3) 0.038(3) 0.031(3) -0.007(2) -0.005(2) -0.020(2)
C5 0.029(2) 0.039(3) 0.031(3) -0.015(2) -0.0010(19) -0.011(2)
C18 0.038(3) 0.042(3) 0.038(3) -0.009(2) -0.005(2) -0.024(3)
O1 0.054(2) 0.058(3) 0.058(3) 0.004(2) -0.0241(19) -0.022(2)
O2 0.054(2) 0.066(3) 0.056(2) -0.006(2) -0.0238(19) -0.029(2)
N1 0.034(2) 0.037(2) 0.031(2) -0.0112(19) -0.0014(17) -0.022(2)
C2 0.034(3) 0.047(3) 0.035(3) -0.009(2) -0.006(2) -0.018(2)
C6 0.035(3) 0.045(3) 0.044(3) -0.016(3) -0.002(2) -0.023(3)
C7 0.042(3) 0.050(3) 0.035(3) -0.003(3) -0.008(2) -0.023(3)
C20 0.048(3) 0.044(3) 0.053(3) -0.004(3) -0.016(3) -0.027(3)
N2 0.071(3) 0.054(3) 0.078(4) 0.004(3) -0.039(3) -0.040(3)
C8 0.035(3) 0.041(3) 0.029(2) -0.010(2) -0.0045(19) -0.011(2)
C1 0.034(3) 0.049(3) 0.035(3) -0.011(3) -0.004(2) -0.015(3)
C9 0.065(4) 0.073(5) 0.065(4) -0.039(4) 0.031(3) -0.046(4)
C16 0.049(3) 0.054(4) 0.047(3) 0.001(3) -0.017(3) -0.022(3)
C12 0.054(3) 0.056(4) 0.049(3) -0.009(3) 0.012(3) -0.033(3)
C13 0.068(4) 0.052(4) 0.056(4) -0.019(3) 0.011(3) -0.038(3)
C17 0.056(3) 0.039(3) 0.058(4) 0.004(3) -0.018(3) -0.025(3)
C15 0.037(3) 0.044(3) 0.044(3) -0.008(3) -0.009(2) -0.021(3)
C19 0.041(3) 0.040(3) 0.034(3) -0.008(2) -0.007(2) -0.020(2)
C4 0.043(3) 0.048(3) 0.047(3) -0.001(3) -0.014(2) -0.023(3)
C10 0.085(5) 0.077(5) 0.059(4) -0.036(4) 0.025(3) -0.059(4)
C3 0.048(3) 0.062(4) 0.054(3) -0.002(3) -0.019(3) -0.033(3)
C21 0.102(5) 0.086(5) 0.105(6) 0.035(5) -0.076(5) -0.058(5)
C14 0.039(3) 0.051(4) 0.030(3) -0.010(2) -0.003(2) -0.021(3)

loop_
_atom_type_symbol
_atom_type_description
_atom_type_scat_dispersion_real
_atom_type_scat_dispersion_imag
_atom_type_scat_source
C C 0.0033 0.0016 'International Tables Vol C Tables 4.2.6.8 and 6.1.1.4'
H H 0.0000 0.0000 'International Tables Vol C Tables 4.2.6.8 and 6.1.1.4'
N N 0.0061 0.0033 'International Tables Vol C Tables 4.2.6.8 and 6.1.1.4'
O O 0.0106 0.0060 'International Tables Vol C Tables 4.2.6.8 and 6.1.1.4'
S S 0.1246 0.1234 'International Tables Vol C Tables 4.2.6.8 and 6.1.1.4'
Zn Zn 0.2839 1.4301 'International Tables Vol C Tables 4.2.6.8 and 6.1.1.4'

loop_
_geom_angle_atom_site_label_1
_geom_angle_atom_site_label_2
_geom_angle_atom_site_label_3
_geom_angle
_geom_angle_site_symmetry_1
_geom_angle_site_symmetry_3
O1 Zn1 O2 157.27(15) . .
O1 Zn1 N1 102.39(16) . .
O2 Zn1 N1 100.35(16) . .
O1 Zn1 O3 87.11(15) . .
O2 Zn1 O3 89.74(15) . .
N1 Zn1 O3 98.03(14) . .
O1 Zn1 O4 87.13(16) . .
O2 Zn1 O4 87.23(16) . .
N1 Zn1 O4 104.48(14) . .
O3 Zn1 O4 157.47(15) . .
O1 Zn1 Zn1 81.22(11) . 2_557
O2 Zn1 Zn1 76.15(11) . 2_557
N1 Zn1 Zn1 173.55(11) . 2_557
O3 Zn1 Zn1 76.69(10) . 2_557
O4 Zn1 Zn1 80.91(10) . 2_557
O6 S1 O5 119.3(2) . .
O6 S1 C8 107.2(2) . .
O5 S1 C8 109.2(2) . .
O6 S1 C5 108.7(2) . 2_558
O5 S1 C5 108.1(2) . 2_558
C8 S1 C5 103.2(2) . 2_558
C14 O3 Zn1 131.5(3) . .
C14 O4 Zn1 124.9(3) 2_557 .
C12 C11 C10 117.7(5) . .
C12 C11 C14 120.1(4) . .
C10 C11 C14 122.2(5) . .
C6 C5 C4 120.8(5) . .
C6 C5 S1 118.5(4) . 2_558
C4 C5 S1 120.7(4) . 2_558
C17 C18 C19 116.7(4) . .
C17 C18 C20 120.9(4) . .
C19 C18 C20 122.4(5) . .
C1 O1 Zn1 125.4(3) . .
C1 O2 Zn1 132.1(4) 2_557 .
C15 N1 C19 117.8(4) . .
C15 N1 Zn1 120.2(3) . .
C19 N1 Zn1 122.0(3) . .
C7 C2 C3 118.0(5) . .
C7 C2 C1 120.0(5) . .
C3 C2 C1 121.9(4) . .
C5 C6 C7 119.9(4) . .
C5 C6 H6 120.0 . .
C7 C6 H6 120.0 . .
C6 C7 C2 120.3(5) . .
C6 C7 H7 119.9 . .
C2 C7 H7 119.9 . .
N2 C20 C21 124.9(5) . .
N2 C20 C18 115.1(5) . .
C21 C20 C18 120.0(4) . .
C20 N2 N2 114.3(6) . 2_667
C13 C8 C9 120.4(5) . .
C13 C8 S1 120.2(4) . .
C9 C8 S1 119.4(4) . .
O1 C1 O2 124.7(5) . 2_557
O1 C1 C2 117.5(4) . .
O2 C1 C2 117.8(5) 2_557 .
C10 C9 C8 119.6(5) . .
C10 C9 H9 120.2 . .
C8 C9 H9 120.2 . .
C15 C16 C17 119.3(5) . .
C15 C16 H16 120.4 . .
C17 C16 H16 120.4 . .
C11 C12 C13 121.5(5) . .
C11 C12 H12 119.3 . .
C13 C12 H12 119.3 . .
C8 C13 C12 119.1(5) . .
C8 C13 H13 120.4 . .
C12 C13 H13 120.4 . .
C18 C17 C16 118.9(5) . .
C18 C17 H17 120.5 . .
C16 C17 H17 120.5 . .
N1 C15 C16 123.3(5) . .
N1 C15 H15 118.3 . .
C16 C15 H15 118.3 . .
N1 C19 C18 123.9(5) . .
N1 C19 H19 118.0 . .
C18 C19 H19 118.0 . .
C3 C4 C5 118.2(5) . .
C3 C4 H4 120.9 . .
C5 C4 H4 120.9 . .
C9 C10 C11 121.7(5) . .
C9 C10 H10 119.1 . .
C11 C10 H10 119.1 . .
C4 C3 C2 122.5(5) . .
C4 C3 H3 118.7 . .
C2 C3 H3 118.7 . .
C20 C21 H21A 109.5 . .
C20 C21 H21B 109.5 . .
H21A C21 H21B 109.5 . .
C20 C21 H21C 109.5 . .
H21A C21 H21C 109.5 . .
H21B C21 H21C 109.5 . .
O3 C14 O4 125.8(5) . 2_557
O3 C14 C11 117.1(5) . .
O4 C14 C11 117.1(4) 2_557 .

loop_
_geom_bond_atom_site_label_1
_geom_bond_atom_site_label_2
_geom_bond_distance
_geom_bond_site_symmetry_2
Zn1 O1 2.024(4) .
Zn1 O2 2.031(3) .
Zn1 N1 2.033(4) .
Zn1 O3 2.044(3) .
Zn1 O4 2.055(3) .
Zn1 Zn1 3.0165(11) 2_557
S1 O6 1.425(4) .
S1 O5 1.428(3) .
S1 C8 1.769(5) .
S1 C5 1.774(5) 2_558
O3 C14 1.241(5) .
O4 C14 1.256(6) 2_557
C11 C12 1.363(7) .
C11 C10 1.372(6) .
C11 C14 1.506(6) .
C5 C6 1.367(7) .
C5 C4 1.385(6) .
C5 S1 1.774(5) 2_558
C18 C17 1.393(7) .
C18 C19 1.397(6) .
C18 C20 1.503(6) .
O1 C1 1.253(6) .
O2 C1 1.256(5) 2_557
N1 C15 1.328(6) .
N1 C19 1.334(5) .
C2 C7 1.380(6) .
C2 C3 1.384(7) .
C2 C1 1.497(7) .
C6 C7 1.376(7) .
C6 H6 0.9300 .
C7 H7 0.9300 .
C20 N2 1.276(6) .
C20 C21 1.477(7) .
N2 N2 1.377(8) 2_667
C8 C13 1.359(6) .
C8 C9 1.363(7) .
C1 O2 1.256(5) 2_557
C9 C10 1.355(7) .
C9 H9 0.9300 .
C16 C15 1.358(7) .
C16 C17 1.396(7) .
C16 H16 0.9300 .
C12 C13 1.377(7) .
C12 H12 0.9300 .
C13 H13 0.9300 .
C17 H17 0.9300 .
C15 H15 0.9300 .
C19 H19 0.9300 .
C4 C3 1.353(7) .
C4 H4 0.9300 .
C10 H10 0.9300 .
C3 H3 0.9300 .
C21 H21A 0.9600 .
C21 H21B 0.9600 .
C21 H21C 0.9600 .
C14 O4 1.256(6) 2_557

loop_
_geom_torsion_atom_site_label_1
_geom_torsion_atom_site_label_2
_geom_torsion_atom_site_label_3
_geom_torsion_atom_site_label_4
_geom_torsion
_geom_torsion_site_symmetry_1
_geom_torsion_site_symmetry_4
C4 C5 C6 C7 3.8(7) . .
S1 C5 C6 C7 -174.7(4) 2_558 .
C5 C6 C7 C2 -0.5(7) . .
C3 C2 C7 C6 -3.5(8) . .
C1 C2 C7 C6 176.1(4) . .
C17 C18 C20 N2 -7.9(8) . .
C19 C18 C20 N2 170.9(5) . .
C17 C18 C20 C21 173.5(5) . .
C19 C18 C20 C21 -7.7(8) . .
C21 C20 N2 N2 -2.1(10) . 2_667
C18 C20 N2 N2 179.4(6) . 2_667
O6 S1 C8 C13 38.1(5) . .
O5 S1 C8 C13 168.6(4) . .
C5 S1 C8 C13 -76.6(5) 2_558 .
O6 S1 C8 C9 -141.2(5) . .
O5 S1 C8 C9 -10.7(6) . .
C5 S1 C8 C9 104.1(5) 2_558 .
Zn1 O1 C1 O2 8.6(8) . 2_557
Zn1 O1 C1 C2 -170.5(3) . .
C7 C2 C1 O1 -5.3(7) . .
C3 C2 C1 O1 174.3(5) . .
C7 C2 C1 O2 175.6(4) . 2_557
C3 C2 C1 O2 -4.9(8) . 2_557
C13 C8 C9 C10 1.2(10) . .
S1 C8 C9 C10 -179.5(5) . .
C10 C11 C12 C13 1.1(9) . .
C14 C11 C12 C13 178.8(5) . .
C9 C8 C13 C12 -0.2(9) . .
S1 C8 C13 C12 -179.5(5) . .
C11 C12 C13 C8 -1.0(9) . .
C19 C18 C17 C16 -1.3(7) . .
C20 C18 C17 C16 177.6(5) . .
C15 C16 C17 C18 0.5(8) . .
C19 N1 C15 C16 0.5(7) . .
Zn1 N1 C15 C16 -178.2(4) . .
C17 C16 C15 N1 -0.1(8) . .
C15 N1 C19 C18 -1.5(7) . .
Zn1 N1 C19 C18 177.2(4) . .
C17 C18 C19 N1 1.9(7) . .
C20 C18 C19 N1 -177.0(4) . .
C6 C5 C4 C3 -3.0(8) . .
S1 C5 C4 C3 175.5(4) 2_558 .
C8 C9 C10 C11 -1.1(11) . .
C12 C11 C10 C9 -0.1(10) . .
C14 C11 C10 C9 -177.7(6) . .
C5 C4 C3 C2 -1.2(8) . .
C7 C2 C3 C4 4.4(8) . .
C1 C2 C3 C4 -175.2(5) . .
Zn1 O3 C14 O4 4.3(8) . 2_557
Zn1 O3 C14 C11 -176.9(3) . .
C12 C11 C14 O3 -7.3(7) . .
C10 C11 C14 O3 170.3(5) . .
C12 C11 C14 O4 171.6(5) . 2_557
C10 C11 C14 O4 -10.8(8) . 2_557

loop_
_platon_squeeze_void_nr
_platon_squeeze_void_average_x
_platon_squeeze_void_average_y
_platon_squeeze_void_average_z
_platon_squeeze_void_volume
_platon_squeeze_void_count_electrons
1 0.000 -0.046 0.500 339.0 -1.9
